data_4114100
loop_
_publ_author_name
'Sang Yong Jon'
'Narayanan Selvapalam'
'Dong Hyun Oh'
'Jin-Koo Kang'
'Soo-Young Kim'
'Young Jin Jeon'
'Jae Wook Lee'
'Kimoon Kim'

_publ_section_title
;
 Facile Synthesis of Cucurbit[n]uril Derivatives via Direct
 Functionalization: Expanding Utilization of Cucurbit[n]uril
;
_journal_name_full 'Journal of the American Chemical Society'
_journal_page_first 10186
_journal_page_last 10187
_journal_paper_doi 10.1021/ja036536c
_journal_volume 125
_journal_year 2003
_chemical_formula_sum 'C40 H76 K4 N24 O49 S2'
_chemical_formula_weight 1897.77
_chemical_name_systematic
; 
 ? 
;
_space_group_IT_number 14
_symmetry_cell_setting monoclinic
_symmetry_space_group_name_Hall '-P 2ybc'
_symmetry_space_group_name_H-M 'P 1 21/c 1'
_atom_sites_solution_hydrogens geom
_atom_sites_solution_primary direct
_atom_sites_solution_secondary difmap
_audit_creation_method SHELXL-97
_cell_angle_alpha 90.00
_cell_angle_beta 102.5640(10)
_cell_angle_gamma 90.00
_cell_formula_units_Z 2
_cell_length_a 12.86330(10)
_cell_length_b 13.6950(2)
_cell_length_c 20.51830(10)
_cell_measurement_temperature 238(2)
_cell_volume 3528.01(6)
_computing_cell_refinement 'Bruker SMART'
_computing_data_collection 'Bruker SMART'
_computing_data_reduction 'Bruker SHELXTL'
_computing_molecular_graphics 'Bruker SHELXTL'
_computing_publication_material 'Bruker SHELXTL'
_computing_structure_refinement 'SHELXL-97 (Sheldrick, 1997)'
_computing_structure_solution 'SHELXS-97 (Sheldrick, 1990)'
_diffrn_ambient_temperature 238(2)
_diffrn_measured_fraction_theta_full 0.985
_diffrn_measured_fraction_theta_max 0.985
_diffrn_measurement_device_type 'CCD area detector'
_diffrn_measurement_method 'phi and omega scans'
_diffrn_radiation_monochromator graphite
_diffrn_radiation_source 'fine-focus sealed tube'
_diffrn_radiation_type MoK\a
_diffrn_radiation_wavelength 0.71073
_diffrn_reflns_av_R_equivalents 0.0813
_diffrn_reflns_av_sigmaI/netI 0.0619
_diffrn_reflns_limit_h_max 14
_diffrn_reflns_limit_h_min -9
_diffrn_reflns_limit_k_max 15
_diffrn_reflns_limit_k_min -13
_diffrn_reflns_limit_l_max 23
_diffrn_reflns_limit_l_min -23
_diffrn_reflns_number 13915
_diffrn_reflns_theta_full 24.09
_diffrn_reflns_theta_max 24.09
_diffrn_reflns_theta_min 2.03
_exptl_absorpt_coefficient_mu 0.444
_exptl_absorpt_correction_type none
_exptl_crystal_colour colorless
_exptl_crystal_density_diffrn 1.786
_exptl_crystal_description plate
_exptl_crystal_F_000 1968
_exptl_crystal_size_max 0.15
_exptl_crystal_size_mid 0.25
_exptl_crystal_size_min 0.25
_refine_diff_density_max 0.722
_refine_diff_density_min -0.866
_refine_diff_density_rms 0.134
_refine_ls_extinction_method none
_refine_ls_goodness_of_fit_ref 1.073
_refine_ls_hydrogen_treatment mixed
_refine_ls_matrix_type full
_refine_ls_number_parameters 559
_refine_ls_number_reflns 5520
_refine_ls_number_restraints 0
_refine_ls_restrained_S_all 1.073
_refine_ls_R_factor_all 0.0884
_refine_ls_R_factor_gt 0.0731
_refine_ls_shift/su_max 0.002
_refine_ls_shift/su_mean 0.000
_refine_ls_structure_factor_coef Fsqd
_refine_ls_weighting_details 'calc w=1/[\s^2^(Fo^2^)+(0.1025P)^2^+12.7919P] where P=(Fo^2^+2Fc^2^)/3'
_refine_ls_weighting_scheme calc
_refine_ls_wR_factor_gt 0.1905
_refine_ls_wR_factor_ref 0.2037
_reflns_number_gt 4591
_reflns_number_total 5520
_reflns_threshold_expression >2sigma(I)
_cod_data_source_file ja036536csi20030606_044359.cif
_cod_data_source_block 1
_cod_database_code 4114100

loop_
_symmetry_equiv_pos_as_xyz
'x, y, z'
'-x, y+1/2, -z+1/2'
'-x, -y, -z'
'x, -y-1/2, z-1/2'

loop_
_atom_site_label
_atom_site_type_symbol
_atom_site_fract_x
_atom_site_fract_y
_atom_site_fract_z
_atom_site_U_iso_or_equiv
_atom_site_adp_type
_atom_site_occupancy
_atom_site_symmetry_multiplicity
_atom_site_calc_flag
_atom_site_refinement_flags
K1 K 0.33723(11) 0.17864(11) -0.10492(7) 0.0478(4) Uani 1 1 d .
K2 K 0.18975(11) 0.22359(9) 0.04246(6) 0.0394(4) Uani 1 1 d .
S S 0.08229(10) 0.08808(10) 0.15017(6) 0.0278(3) Uani 1 1 d .
O1S O 0.0099(3) 0.1323(3) 0.09253(19) 0.0390(10) Uani 1 1 d .
O2S O 0.1800(4) 0.0594(4) 0.1295(2) 0.0547(13) Uani 1 1 d .
O3S O 0.0325(4) 0.0016(3) 0.1729(3) 0.0599(13) Uani 1 1 d .
O4S O 0.1088(4) 0.1583(4) 0.2048(2) 0.0650(14) Uani 1 1 d .
O1 O 0.5076(3) 0.2440(2) -0.14168(16) 0.0223(7) Uani 1 1 d .
O2 O 0.2630(3) 0.3562(2) -0.14901(17) 0.0261(8) Uani 1 1 d .
O3 O 0.1317(3) 0.4059(2) -0.01862(16) 0.0215(7) Uani 1 1 d .
O4 O 0.2928(3) 0.3611(2) 0.12107(17) 0.0271(8) Uani 1 1 d .
O5 O 0.4402(3) 0.7673(2) -0.15011(15) 0.0206(7) Uani 1 1 d .
O6 O 0.3433(3) 0.8058(2) -0.00996(16) 0.0240(8) Uani 1 1 d .
O7 O 0.5861(3) 0.4548(3) -0.29178(16) 0.0233(8) Uani 1 1 d .
H7O H 0.585(5) 0.399(5) -0.305(3) 0.035 Uiso 1 1 d .
O8 O 0.3206(3) 0.5623(3) -0.30628(16) 0.0241(8) Uani 1 1 d .
H8O H 0.275(5) 0.519(5) -0.322(3) 0.036 Uiso 1 1 d .
O9 O 0.1502(3) 0.6325(3) -0.25612(17) 0.0240(8) Uani 1 1 d .
H9O H 0.118(5) 0.589(5) -0.274(3) 0.036 Uiso 1 1 d .
O10 O 0.0216(3) 0.6803(3) -0.10084(16) 0.0222(7) Uani 1 1 d .
H10O H 0.021(5) 0.737(5) -0.091(3) 0.033 Uiso 1 1 d .
O11 O 0.0503(3) 0.7068(3) 0.03557(17) 0.0260(8) Uani 1 1 d .
H11O H -0.003(5) 0.664(5) 0.030(3) 0.039 Uiso 1 1 d .
O12 O 0.2356(3) 0.6406(2) 0.22258(16) 0.0239(7) Uani 1 1 d .
H12O H 0.208(5) 0.587(4) 0.249(3) 0.036 Uiso 1 1 d .
N1 N 0.6650(3) 0.3207(3) -0.14687(18) 0.0188(8) Uani 1 1 d .
N2 N 0.5141(3) 0.3775(3) -0.20937(18) 0.0164(8) Uani 1 1 d .
N3 N 0.3434(3) 0.4571(3) -0.21318(18) 0.0172(8) Uani 1 1 d .
N4 N 0.2097(3) 0.5152(3) -0.17112(19) 0.0171(8) Uani 1 1 d .
N5 N 0.1342(3) 0.5512(3) -0.07501(18) 0.0170(8) Uani 1 1 d .
N6 N 0.1376(3) 0.5560(3) 0.03360(18) 0.0179(8) Uani 1 1 d .
N7 N 0.2507(3) 0.5200(3) 0.14310(18) 0.0169(8) Uani 1 1 d .
N8 N 0.4090(3) 0.4593(3) 0.19440(18) 0.0163(8) Uani 1 1 d .
N9 N 0.4195(3) 0.6213(3) -0.20768(18) 0.0167(8) Uani 1 1 d .
N10 N 0.2830(3) 0.6800(3) -0.16921(17) 0.0155(8) Uani 1 1 d .
N11 N 0.2061(3) 0.7165(3) -0.07351(18) 0.0160(8) Uani 1 1 d .
N12 N 0.2283(3) 0.7134(3) 0.03689(18) 0.0164(8) Uani 1 1 d .
C1 C 0.5572(4) 0.3082(3) -0.1633(2) 0.0159(9) Uani 1 1 d .
C2 C 0.4017(3) 0.3818(3) -0.2400(2) 0.0164(9) Uani 1 1 d .
H2A H 0.3695 0.3183 -0.2344 0.020 Uiso 1 1 calc R
H2B H 0.3937 0.3930 -0.2881 0.020 Uiso 1 1 calc R
C3 C 0.2713(4) 0.4349(3) -0.1750(2) 0.0174(10) Uani 1 1 d .
C4 C 0.1168(4) 0.5097(3) -0.1423(2) 0.0184(10) Uani 1 1 d .
H4A H 0.0957 0.4411 -0.1405 0.022 Uiso 1 1 calc R
H4B H 0.0579 0.5445 -0.1713 0.022 Uiso 1 1 calc R
C5 C 0.1347(3) 0.4953(3) -0.0200(2) 0.0157(9) Uani 1 1 d .
C6 C 0.1442(4) 0.5217(3) 0.1015(2) 0.0174(9) Uani 1 1 d .
H6A H 0.0996 0.5638 0.1228 0.021 Uiso 1 1 calc R
H6B H 0.1146 0.4556 0.0996 0.021 Uiso 1 1 calc R
C7 C 0.3148(4) 0.4389(3) 0.1499(2) 0.0171(10) Uani 1 1 d .
C8 C 0.4771(4) 0.3805(3) 0.2251(2) 0.0192(10) Uani 1 1 d .
H8A H 0.4410 0.3183 0.2119 0.023 Uiso 1 1 calc R
H8B H 0.4877 0.3861 0.2738 0.023 Uiso 1 1 calc R
C9 C 0.5922(4) 0.4444(3) -0.2238(2) 0.0161(9) Uani 1 1 d .
C10 C 0.3321(3) 0.5567(3) -0.2381(2) 0.0155(9) Uani 1 1 d .
C11 C 0.2363(4) 0.5973(3) -0.2095(2) 0.0162(9) Uani 1 1 d .
C12 C 0.1199(4) 0.6539(3) -0.0632(2) 0.0164(9) Uani 1 1 d .
C13 C 0.1322(3) 0.6582(3) 0.0142(2) 0.0165(9) Uani 1 1 d .
C14 C 0.2996(3) 0.6013(3) 0.1838(2) 0.0159(9) Uani 1 1 d .
C15 C 0.3861(4) 0.6963(3) -0.1733(2) 0.0156(9) Uani 1 1 d .
C16 C 0.2214(4) 0.7478(3) -0.1388(2) 0.0170(9) Uani 1 1 d .
H16A H 0.1515 0.7567 -0.1687 0.020 Uiso 1 1 calc R
H16B H 0.2575 0.8113 -0.1339 0.020 Uiso 1 1 calc R
C17 C 0.2669(4) 0.7510(3) -0.0153(2) 0.0164(9) Uani 1 1 d .
C18 C 0.2643(4) 0.7472(3) 0.1051(2) 0.0169(9) Uani 1 1 d .
H18A H 0.3011 0.8098 0.1047 0.020 Uiso 1 1 calc R
H18B H 0.2021 0.7585 0.1245 0.020 Uiso 1 1 calc R
O1K O 0.5447(4) 0.0378(3) -0.0733(2) 0.0616(13) Uani 1 1 d .
O2K O 0.2388(4) 0.1717(3) -0.2404(2) 0.0544(12) Uani 1 1 d .
O3K O 0.2882(4) -0.0090(3) -0.0796(2) 0.0564(12) Uani 1 1 d .
O4K O 0.1260(3) 0.1758(3) -0.0894(2) 0.0449(10) Uani 1 1 d .
O5K O 0.3929(4) 0.1615(3) 0.0370(2) 0.0567(12) Uani 1 1 d .
O1W O -0.0044(3) 0.7067(3) 0.1902(2) 0.0456(10) Uani 1 1 d .
O2W O 0.8410(3) 0.0095(3) 0.2075(2) 0.0454(11) Uani 1 1 d .
O3W O 0.1406(5) -0.0215(6) -0.0045(3) 0.092(2) Uani 1 1 d .
O1T O 0.4108(18) 0.534(3) 0.002(2) 0.22(2) Uani 0.50 1 d P
C1T C 0.4266(19) 0.456(3) 0.0068(8) 0.160(8) Uani 1 1 d .
C2T C 0.511(3) 0.4195(11) -0.0062(13) 0.185(9) Uani 1 1 d .

loop_
_atom_site_aniso_label
_atom_site_aniso_U_11
_atom_site_aniso_U_22
_atom_site_aniso_U_33
_atom_site_aniso_U_23
_atom_site_aniso_U_13
_atom_site_aniso_U_12
K1 0.0443(8) 0.0502(8) 0.0520(8) 0.0165(7) 0.0169(6) -0.0044(6)
K2 0.0503(8) 0.0308(7) 0.0343(7) 0.0031(5) 0.0033(6) -0.0040(6)
S 0.0291(7) 0.0290(7) 0.0244(6) 0.0068(5) 0.0039(5) 0.0082(5)
O1S 0.044(2) 0.029(2) 0.038(2) 0.0051(17) -0.0056(18) 0.0135(18)
O2S 0.045(3) 0.072(3) 0.051(3) 0.032(2) 0.018(2) 0.022(2)
O3S 0.042(3) 0.051(3) 0.084(3) 0.035(3) 0.005(2) 0.007(2)
O4S 0.079(4) 0.062(3) 0.046(3) -0.013(2) -0.002(2) 0.010(3)
O1 0.0257(18) 0.0184(17) 0.0231(17) 0.0007(13) 0.0062(14) -0.0039(14)
O2 0.034(2) 0.0186(18) 0.0293(18) 0.0051(15) 0.0149(16) 0.0000(14)
O3 0.0220(18) 0.0167(18) 0.0265(17) -0.0003(13) 0.0067(14) -0.0018(13)
O4 0.0251(19) 0.0193(18) 0.0320(19) -0.0044(15) -0.0042(15) 0.0004(14)
O5 0.0219(17) 0.0157(16) 0.0228(17) -0.0026(13) 0.0015(13) -0.0040(14)
O6 0.0244(18) 0.0253(18) 0.0218(17) 0.0013(14) 0.0038(14) -0.0086(15)
O7 0.0301(19) 0.0243(18) 0.0154(16) 0.0018(14) 0.0048(14) 0.0023(15)
O8 0.0279(19) 0.0283(19) 0.0159(16) 0.0016(14) 0.0042(14) -0.0027(15)
O9 0.0226(19) 0.0206(18) 0.0247(18) -0.0001(14) -0.0039(14) 0.0027(14)
O10 0.0196(18) 0.0209(17) 0.0236(17) -0.0013(14) -0.0009(14) 0.0016(14)
O11 0.0251(19) 0.0234(18) 0.0309(19) -0.0028(15) 0.0091(15) 0.0039(15)
O12 0.0258(19) 0.0253(18) 0.0220(17) -0.0015(14) 0.0084(14) 0.0036(15)
N1 0.021(2) 0.0161(19) 0.0187(19) 0.0024(15) 0.0021(16) -0.0020(16)
N2 0.0132(19) 0.0176(19) 0.0177(19) 0.0022(15) 0.0019(15) -0.0017(15)
N3 0.021(2) 0.0114(18) 0.0199(19) 0.0006(15) 0.0053(16) 0.0020(15)
N4 0.018(2) 0.0115(18) 0.024(2) 0.0007(15) 0.0089(16) -0.0011(15)
N5 0.021(2) 0.0129(18) 0.0169(19) -0.0016(15) 0.0045(16) -0.0007(15)
N6 0.023(2) 0.0143(19) 0.0163(19) 0.0010(15) 0.0041(16) -0.0005(16)
N7 0.0143(19) 0.0161(19) 0.0188(19) -0.0027(15) 0.0008(15) -0.0016(15)
N8 0.0164(19) 0.0133(18) 0.0177(18) -0.0010(15) 0.0008(15) 0.0005(15)
N9 0.019(2) 0.0134(18) 0.0180(19) -0.0016(15) 0.0040(15) -0.0027(15)
N10 0.019(2) 0.0126(18) 0.0149(18) -0.0037(14) 0.0036(15) -0.0027(15)
N11 0.019(2) 0.0150(18) 0.0145(18) -0.0001(15) 0.0036(15) -0.0023(15)
N12 0.016(2) 0.0170(19) 0.0159(19) -0.0003(15) 0.0035(15) -0.0024(15)
C1 0.020(2) 0.015(2) 0.014(2) -0.0038(17) 0.0060(18) -0.0034(19)
C2 0.017(2) 0.013(2) 0.018(2) -0.0037(17) 0.0019(18) 0.0010(18)
C3 0.021(2) 0.015(2) 0.015(2) -0.0010(18) 0.0022(18) -0.0026(18)
C4 0.020(2) 0.018(2) 0.018(2) -0.0042(18) 0.0050(18) -0.0033(19)
C5 0.010(2) 0.017(2) 0.020(2) 0.0020(18) 0.0035(17) 0.0006(17)
C6 0.012(2) 0.021(2) 0.019(2) 0.0019(18) 0.0035(18) -0.0028(18)
C7 0.017(2) 0.019(2) 0.016(2) -0.0016(18) 0.0055(18) -0.0027(19)
C8 0.021(2) 0.015(2) 0.021(2) 0.0034(18) 0.0025(19) -0.0004(19)
C9 0.019(2) 0.016(2) 0.012(2) -0.0013(17) 0.0017(17) 0.0003(18)
C10 0.018(2) 0.015(2) 0.013(2) 0.0005(17) 0.0018(17) -0.0041(18)
C11 0.019(2) 0.014(2) 0.015(2) 0.0000(17) 0.0033(18) -0.0003(18)
C12 0.018(2) 0.015(2) 0.016(2) -0.0001(17) 0.0014(18) 0.0026(18)
C13 0.015(2) 0.015(2) 0.019(2) 0.0009(18) 0.0031(18) 0.0013(17)
C14 0.016(2) 0.015(2) 0.017(2) -0.0003(18) 0.0040(18) 0.0037(18)
C15 0.021(2) 0.012(2) 0.011(2) 0.0052(17) -0.0013(18) 0.0011(19)
C16 0.022(2) 0.014(2) 0.015(2) 0.0020(17) 0.0022(18) 0.0019(18)
C17 0.015(2) 0.014(2) 0.019(2) -0.0003(18) 0.0025(18) 0.0032(18)
C18 0.022(2) 0.013(2) 0.015(2) -0.0004(17) 0.0024(18) 0.0000(18)
O1K 0.084(4) 0.045(3) 0.048(3) 0.002(2) 0.000(2) -0.012(3)
O2K 0.066(3) 0.051(3) 0.049(3) -0.005(2) 0.020(2) -0.013(2)
O3K 0.079(4) 0.037(2) 0.051(3) 0.003(2) 0.008(2) 0.004(2)
O4K 0.042(2) 0.054(3) 0.037(2) 0.0020(19) 0.0059(19) 0.012(2)
O5K 0.053(3) 0.052(3) 0.055(3) -0.006(2) -0.012(2) -0.004(2)
O1W 0.038(2) 0.049(3) 0.045(2) -0.005(2) -0.0003(19) -0.006(2)
O2W 0.048(3) 0.041(2) 0.054(3) -0.010(2) 0.027(2) 0.0003(19)
O3W 0.074(4) 0.132(6) 0.076(4) -0.045(4) 0.030(3) -0.041(4)
O1T 0.064(13) 0.13(2) 0.44(5) -0.11(3) -0.019(19) 0.036(16)
C1T 0.140(18) 0.24(2) 0.123(11) -0.015(15) 0.071(12) -0.079(17)
C2T 0.173(19) 0.062(8) 0.30(3) -0.028(11) 0.01(2) 0.013(10)

loop_
_atom_type_symbol
_atom_type_description
_atom_type_scat_dispersion_real
_atom_type_scat_dispersion_imag
_atom_type_scat_source
C C 0.0033 0.0016 'International Tables Vol C Tables 4.2.6.8 and 6.1.1.4'
H H 0.0000 0.0000 'International Tables Vol C Tables 4.2.6.8 and 6.1.1.4'
N N 0.0061 0.0033 'International Tables Vol C Tables 4.2.6.8 and 6.1.1.4'
O O 0.0106 0.0060 'International Tables Vol C Tables 4.2.6.8 and 6.1.1.4'
K K 0.2009 0.2494 'International Tables Vol C Tables 4.2.6.8 and 6.1.1.4'
S S 0.1246 0.1234 'International Tables Vol C Tables 4.2.6.8 and 6.1.1.4'

loop_
_geom_angle_atom_site_label_1
_geom_angle_atom_site_label_2
_geom_angle_atom_site_label_3
_geom_angle
_geom_angle_site_symmetry_1
_geom_angle_site_symmetry_3
O1 K1 O2 81.52(11) . .
O1 K1 O3K 128.25(14) . .
O2 K1 O3K 146.67(14) . .
O1 K1 O2K 87.24(12) . .
O2 K1 O2K 69.26(13) . .
O3K K1 O2K 94.81(14) . .
O1 K1 O4K 158.03(13) . .
O2 K1 O4K 76.68(12) . .
O3K K1 O4K 72.24(15) . .
O2K K1 O4K 82.63(13) . .
O1 K1 O5K 106.36(13) . .
O2 K1 O5K 114.13(13) . .
O3K K1 O5K 75.22(14) . .
O2K K1 O5K 166.23(15) . .
O4K K1 O5K 85.24(13) . .
O1 K1 O1K 63.77(12) . .
O2 K1 O1K 145.05(12) . .
O3K K1 O1K 67.37(14) . .
O2K K1 O1K 110.74(14) . .
O4K K1 O1K 138.16(13) . .
O5K K1 O1K 74.58(14) . .
O1 K1 K2 137.42(9) . .
O2 K1 K2 85.55(8) . .
O3K K1 K2 80.31(11) . .
O2K K1 K2 125.26(11) . .
O4K K1 K2 43.69(9) . .
O5K K1 K2 44.56(10) . .
O1K K1 K2 116.81(10) . .
O4 K2 O4K 141.16(13) . .
O4 K2 O5K 83.76(13) . .
O4K K2 O5K 88.22(13) . .
O4 K2 O3 71.92(10) . .
O4K K2 O3 77.21(12) . .
O5K K2 O3 114.48(13) . .
O4 K2 O2S 105.11(14) . .
O4K K2 O2S 112.42(15) . .
O5K K2 O2S 87.39(14) . .
O3 K2 O2S 156.92(12) . .
O4 K2 O1S 114.19(12) . .
O4K K2 O1S 98.71(12) . .
O5K K2 O1S 133.59(13) . .
O3 K2 O1S 111.80(10) . .
O2S K2 O1S 47.48(11) . .
O4 K2 O11 112.55(10) . 3_565
O4K K2 O11 62.62(11) . 3_565
O5K K2 O11 149.40(12) . 3_565
O3 K2 O11 53.02(9) . 3_565
O2S K2 O11 111.27(12) . 3_565
O1S K2 O11 64.90(10) . 3_565
O4 K2 S 102.30(9) . .
O4K K2 S 115.85(11) . .
O5K K2 S 112.24(11) . .
O3 K2 S 131.75(8) . .
O2S K2 S 25.28(9) . .
O1S K2 S 25.54(7) . .
O11 K2 S 90.17(7) 3_565 .
O4 K2 K1 108.53(9) . .
O4K K2 K1 45.19(9) . .
O5K K2 K1 46.21(10) . .
O3 K2 K1 85.57(7) . .
O2S K2 K1 116.37(10) . .
O1S K2 K1 137.00(9) . .
O11 K2 K1 103.21(7) 3_565 .
S K2 K1 137.97(5) . .
O4S S O2S 109.1(3) . .
O4S S O1S 110.4(3) . .
O2S S O1S 108.1(2) . .
O4S S O3S 109.4(3) . .
O2S S O3S 109.7(3) . .
O1S S O3S 110.1(3) . .
O4S S K2 94.6(2) . .
O2S S K2 57.47(17) . .
O1S S K2 61.80(18) . .
O3S S K2 155.9(2) . .
S O1S K2 92.66(19) . .
S O2S K2 97.2(2) . .
C1 O1 K1 152.0(3) . .
C3 O2 K1 152.5(3) . .
C5 O3 K2 152.6(3) . .
C7 O4 K2 161.8(3) . .
C13 O11 K2 132.6(3) . 3_565
C1 N1 C14 112.6(4) . 3_665
C1 N1 C18 122.7(4) . 3_665
C14 N1 C18 124.0(4) 3_665 3_665
C1 N2 C9 112.8(4) . .
C1 N2 C2 123.0(4) . .
C9 N2 C2 124.1(4) . .
C3 N3 C10 112.4(4) . .
C3 N3 C2 121.8(4) . .
C10 N3 C2 123.6(4) . .
C3 N4 C4 121.5(4) . .
C3 N4 C11 112.5(4) . .
C4 N4 C11 125.0(4) . .
C5 N5 C12 112.6(4) . .
C5 N5 C4 122.4(4) . .
C12 N5 C4 122.5(4) . .
C5 N6 C13 111.9(4) . .
C5 N6 C6 124.0(4) . .
C13 N6 C6 124.2(4) . .
C7 N7 C6 122.9(4) . .
C7 N7 C14 112.7(3) . .
C6 N7 C14 124.3(4) . .
C7 N8 C8 120.0(4) . .
C7 N8 C9 111.8(4) . 3_665
C8 N8 C9 123.9(4) . 3_665
C15 N9 C8 123.2(4) . 3_665
C15 N9 C10 112.2(4) . .
C8 N9 C10 123.1(4) 3_665 .
C15 N10 C16 123.4(4) . .
C15 N10 C11 112.3(4) . .
C16 N10 C11 123.3(4) . .
C17 N11 C12 112.8(4) . .
C17 N11 C16 122.4(4) . .
C12 N11 C16 124.6(4) . .
C17 N12 C13 112.1(4) . .
C17 N12 C18 122.5(4) . .
C13 N12 C18 123.5(4) . .
O1 C1 N1 125.6(4) . .
O1 C1 N2 125.7(4) . .
N1 C1 N2 108.7(4) . .
N2 C2 N3 114.4(3) . .
O2 C3 N4 125.4(4) . .
O2 C3 N3 125.5(4) . .
N4 C3 N3 109.1(4) . .
N4 C4 N5 113.3(4) . .
O3 C5 N5 125.9(4) . .
O3 C5 N6 125.5(4) . .
N5 C5 N6 108.6(4) . .
N7 C6 N6 114.9(4) . .
O4 C7 N7 125.9(4) . .
O4 C7 N8 125.1(4) . .
N7 C7 N8 109.0(4) . .
N8 C8 N9 113.9(4) . 3_665
O7 C9 N2 112.5(4) . .
O7 C9 N8 108.8(4) . 3_665
N2 C9 N8 115.0(4) . 3_665
O7 C9 C14 114.4(4) . 3_665
N2 C9 C14 102.4(3) . 3_665
N8 C9 C14 103.4(3) 3_665 3_665
O8 C10 N3 113.0(4) . .
O8 C10 N9 107.7(3) . .
N3 C10 N9 114.2(4) . .
O8 C10 C11 116.0(4) . .
N3 C10 C11 103.1(3) . .
N9 C10 C11 102.6(3) . .
O9 C11 N10 107.0(3) . .
O9 C11 N4 113.4(4) . .
N10 C11 N4 114.3(3) . .
O9 C11 C10 115.9(3) . .
N10 C11 C10 103.1(3) . .
N4 C11 C10 102.9(3) . .
O10 C12 N5 107.2(4) . .
O10 C12 N11 113.5(4) . .
N5 C12 N11 114.9(4) . .
O10 C12 C13 115.9(4) . .
N5 C12 C13 102.7(3) . .
N11 C12 C13 102.4(3) . .
O11 C13 N12 107.6(4) . .
O11 C13 N6 111.7(4) . .
N12 C13 N6 115.5(4) . .
O11 C13 C12 114.9(4) . .
N12 C13 C12 103.8(3) . .
N6 C13 C12 103.3(3) . .
O12 C14 N1 108.2(4) . 3_665
O12 C14 N7 113.2(4) . .
N1 C14 N7 114.4(4) 3_665 .
O12 C14 C9 115.2(3) . 3_665
N1 C14 C9 102.9(3) 3_665 3_665
N7 C14 C9 102.6(3) . 3_665
O5 C15 N10 125.6(4) . .
O5 C15 N9 125.4(4) . .
N10 C15 N9 109.1(4) . .
N10 C16 N11 113.8(3) . .
O6 C17 N11 126.1(4) . .
O6 C17 N12 125.5(4) . .
N11 C17 N12 108.5(4) . .
N1 C18 N12 113.2(4) 3_665 .
K2 O4K K1 91.12(13) . .
K2 O5K K1 89.24(13) . .
C1T O1T C2T 113(2) . 3_665
O1T C1T C2T 122(2) . .
O1T C1T C2T 35.3(15) . 3_665
C2T C1T C2T 88.5(11) . 3_665
O1T C2T C1T 121.6(18) 3_665 .
O1T C2T C1T 32.1(12) 3_665 3_665
C1T C2T C1T 91.5(11) . 3_665

loop_
_geom_bond_atom_site_label_1
_geom_bond_atom_site_label_2
_geom_bond_distance
_geom_bond_site_symmetry_2
K1 O1 2.625(3) .
K1 O2 2.696(4) .
K1 O3K 2.723(5) .
K1 O2K 2.794(5) .
K1 O4K 2.804(4) .
K1 O5K 2.853(5) .
K1 O1K 3.242(6) .
K1 K2 3.952(2) .
K2 O4 2.641(3) .
K2 O4K 2.730(4) .
K2 O5K 2.773(5) .
K2 O3 2.821(3) .
K2 O2S 2.891(4) .
K2 O1S 3.001(5) .
K2 O11 3.295(4) 3_565
K2 S 3.4014(18) .
S O4S 1.461(5) .
S O2S 1.464(5) .
S O1S 1.468(4) .
S O3S 1.470(5) .
O1 C1 1.225(5) .
O2 C3 1.218(6) .
O3 C5 1.226(5) .
O4 C7 1.222(6) .
O5 C15 1.230(5) .
O6 C17 1.222(6) .
O7 C9 1.387(5) .
O8 C10 1.376(5) .
O9 C11 1.383(5) .
O10 C12 1.379(5) .
O11 C13 1.394(6) .
O11 K2 3.295(4) 3_565
O12 C14 1.374(5) .
N1 C1 1.365(6) .
N1 C14 1.439(6) 3_665
N1 C18 1.445(6) 3_665
N2 C1 1.368(6) .
N2 C9 1.438(6) .
N2 C2 1.448(6) .
N3 C3 1.372(6) .
N3 C10 1.452(6) .
N3 C2 1.453(6) .
N4 C3 1.367(6) .
N4 C4 1.447(6) .
N4 C11 1.456(6) .
N5 C5 1.362(6) .
N5 C12 1.445(6) .
N5 C4 1.464(6) .
N6 C5 1.372(6) .
N6 C13 1.453(6) .
N6 C6 1.455(6) .
N7 C7 1.373(6) .
N7 C6 1.447(6) .
N7 C14 1.451(6) .
N8 C7 1.378(6) .
N8 C8 1.446(6) .
N8 C9 1.452(6) 3_665
N9 C15 1.367(6) .
N9 C8 1.451(6) 3_665
N9 C10 1.460(6) .
N10 C15 1.366(6) .
N10 C16 1.448(6) .
N10 C11 1.452(6) .
N11 C17 1.362(6) .
N11 C12 1.453(6) .
N11 C16 1.460(6) .
N12 C17 1.375(6) .
N12 C13 1.437(6) .
N12 C18 1.452(6) .
C8 N9 1.451(6) 3_665
C9 N8 1.452(6) 3_665
C9 C14 1.582(6) 3_665
C10 C11 1.578(6) .
C12 C13 1.563(6) .
C14 N1 1.439(6) 3_665
C14 C9 1.582(6) 3_665
C18 N1 1.445(6) 3_665
O1T C1T 1.08(3) .
O1T C2T 1.18(3) 3_665
C1T C2T 1.28(3) .
C1T C2T 1.88(2) 3_665
C2T O1T 1.18(3) 3_665
C2T C1T 1.88(2) 3_665
